data_1540150
loop_
_publ_author_name
'Imafuku, M.'
'Nakai, I.'
'Nagashima, K.'

_publ_section_title
;
 The crystal structure of a new synthetic sulfosalt, K Hg Sb S3
;
_journal_name_full 'Materials Research Bulletin'
_journal_page_first 493
_journal_page_last 501
_journal_volume 21
_journal_year 1986
_chemical_formula_sum 'Hg K S3 Sb'
_chemical_name_systematic 'Hg K Sb S3'
_space_group_IT_number 15
_symmetry_space_group_name_Hall '-C 2yc'
_symmetry_space_group_name_H-M 'C 1 2/c 1'
_cell_angle_alpha 90
_cell_angle_beta 105.78
_cell_angle_gamma 90
_cell_formula_units_Z 8
_cell_length_a 8.951
_cell_length_b 8.647
_cell_length_c 17.084
_cell_volume 1272.456
_citation_journal_id_ASTM MRBUAC
_cod_data_source_file Imafuku_MRBUAC_1986_504.cif
_cod_data_source_block Hg1K1S3Sb1
_cod_original_cell_volume 1272.457
_cod_original_formula_sum 'Hg1 K1 S3 Sb1'
_cod_database_code 1540150

loop_
_symmetry_equiv_pos_as_xyz
x,y,z
-x,y,-z+1/2
-x,-y,-z
x,-y,z-1/2
x+1/2,y+1/2,z
-x+1/2,y+1/2,-z+1/2
-x+1/2,-y+1/2,-z
x+1/2,-y+1/2,z-1/2

loop_
_atom_site_label
_atom_site_type_symbol
_atom_site_fract_x
_atom_site_fract_y
_atom_site_fract_z
_atom_site_occupancy
_atom_site_U_iso_or_equiv
Sb1 Sb 0.3254 0.8387 0.4044 1 0.0
S2 S 0.0375 0.5102 0.3947 1 0.0
Hg1 Hg 0 0.5598 0.25 1 0.0
S3 S 0.3828 0.5275 0.1051 1 0.0
Hg2 Hg 0 0.0783 0.25 1 0.0
S1 S 0.2535 0.7571 0.2661 1 0.0
K1 K 0.1532 0.821 0.0805 1 0.0
